data_8106856
loop_
_publ_author_name
'Al-Alshaikh, Monirah A.'
'Ghabbour, Hazem A.'
'Al-Tamimi, Abdul-Malek S.'
'Abdelbaky, Mohammed S.M.'
'Garcia-Granda, Santiago'
'El-Emam, Ali A.'

_publ_section_title
;
 Crystal structure of
 5-(adamantan-1-yl)-3-[(4-chloroanilino)methyl]-2,3-dihydro-1,3,4-oxadiazole-2-thione,
 C19H22ClN3OS
;
_journal_issue 1
_journal_name_full 'Zeitschrift f\"ur Kristallographie - New Crystal Structures'
_journal_page_first 301
_journal_page_last 303
_journal_paper_doi 10.1515/ncrs-2015-0151
_journal_volume 231
_journal_year 2016
_chemical_absolute_configuration unk
_chemical_formula_moiety 'C19 H22 Cl N3 O S'
_chemical_formula_sum 'C19 H22 Cl N3 O S'
_chemical_formula_weight 375.91
_space_group_IT_number 19
_space_group_name_Hall 'P 2ac 2ab'
_space_group_name_H-M_alt 'P 21 21 21'
_symmetry_cell_setting orthorhombic
_symmetry_space_group_name_Hall 'P 2ac 2ab'
_symmetry_space_group_name_H-M 'P 21 21 21'
_atom_sites_solution_hydrogens geom
_atom_sites_solution_primary direct
_atom_sites_solution_secondary difmap
_cell_angle_alpha 90
_cell_angle_beta 90
_cell_angle_gamma 90
_cell_formula_units_Z 4
_cell_length_a 7.0418(2)
_cell_length_b 10.8802(3)
_cell_length_c 23.5506(6)
_cell_measurement_reflns_used 8997
_cell_measurement_temperature 100.3(6)
_cell_measurement_theta_max 69.83
_cell_measurement_theta_min 3.746
_cell_volume 1804.36(8)
_computing_cell_refinement
;
        CrysAlisPro, Agilent Technologies,
        Version 1.171.37.34 (release 22-05-2014 CrysAlis171 .NET)
        (compiled May 22 2014,16:03:01)
;
_computing_data_collection
;
        CrysAlisPro, Agilent Technologies,
        Version 1.171.37.34 (release 22-05-2014 CrysAlis171 .NET)
        (compiled May 22 2014,16:03:01)
;
_computing_data_reduction
;
        CrysAlisPro, Agilent Technologies,
        Version 1.171.37.34 (release 22-05-2014 CrysAlis171 .NET)
        (compiled May 22 2014,16:03:01)
;
_computing_structure_refinement 'SHELXL-97 (Sheldrick, 1997)'
_computing_structure_solution 'SHELXS-97 (Sheldrick, 1990)'
_diffrn_ambient_temperature 100.3(6)
_diffrn_detector 'CCD plate'
_diffrn_detector_area_resol_mean 10.2673
_diffrn_measured_fraction_theta_full 1
_diffrn_measured_fraction_theta_max 0.997
_diffrn_measurement_device 'four-circle diffractometer'
_diffrn_measurement_device_type 'Xcalibur, Ruby, Gemini'
_diffrn_measurement_method '\w scans'
_diffrn_orient_matrix_UB_11 0.0073115
_diffrn_orient_matrix_UB_12 -0.1174886
_diffrn_orient_matrix_UB_13 -0.0365049
_diffrn_orient_matrix_UB_21 -0.1238152
_diffrn_orient_matrix_UB_22 0.0629878
_diffrn_orient_matrix_UB_23 -0.045399
_diffrn_orient_matrix_UB_31 0.1802138
_diffrn_orient_matrix_UB_32 0.0478986
_diffrn_orient_matrix_UB_33 -0.0296992
_diffrn_radiation_monochromator graphite
_diffrn_radiation_probe x-ray
_diffrn_radiation_type CuK\a
_diffrn_radiation_wavelength 1.54184
_diffrn_reflns_av_R_equivalents 0.0334
_diffrn_reflns_av_unetI/netI 0.0197
_diffrn_reflns_limit_h_max 8
_diffrn_reflns_limit_h_min -8
_diffrn_reflns_limit_k_max 13
_diffrn_reflns_limit_k_min -13
_diffrn_reflns_limit_l_max 28
_diffrn_reflns_limit_l_min -28
_diffrn_reflns_number 15818
_diffrn_reflns_theta_full 67.5
_diffrn_reflns_theta_max 70.4
_diffrn_reflns_theta_min 3.75
_diffrn_source 'Enhance (Cu) X-ray Source'
_exptl_absorpt_coefficient_mu 3.049
_exptl_absorpt_correction_T_max 1
_exptl_absorpt_correction_T_min 0.68895
_exptl_absorpt_correction_type multi-scan
_exptl_absorpt_process_details
;
        CrysAlisPro, Agilent Technologies,
        Version 1.171.37.34 (release 22-05-2014 CrysAlis171 .NET)
        (compiled May 22 2014,16:03:01)
        Empirical absorption correction using spherical harmonics,
 implemented in SCALE3 ABSPACK scaling algorithm.
;
_exptl_crystal_colour colourless
_exptl_crystal_density_diffrn 1.384
_exptl_crystal_density_method 'not measured'
_exptl_crystal_description prism
_exptl_crystal_F_000 792
_exptl_crystal_size_max 0.7274
_exptl_crystal_size_mid 0.5389
_exptl_crystal_size_min 0.2231
_refine_diff_density_max 0.825
_refine_diff_density_min -0.21
_refine_diff_density_rms 0.062
_refine_ls_abs_structure_details 'Flack H D (1983), Acta Cryst. A39, 876-881'
_refine_ls_abs_structure_Flack 0.431(17)
_refine_ls_extinction_method none
_refine_ls_goodness_of_fit_ref 0.969
_refine_ls_hydrogen_treatment mixed
_refine_ls_matrix_type full
_refine_ls_number_parameters 231
_refine_ls_number_reflns 3413
_refine_ls_number_restraints 1
_refine_ls_restrained_S_all 0.969
_refine_ls_R_factor_all 0.0416
_refine_ls_R_factor_gt 0.0413
_refine_ls_shift/su_max 0
_refine_ls_shift/su_mean 0
_refine_ls_structure_factor_coef Fsqd
_refine_ls_weighting_details 'calc w=1/[\s^2^(Fo^2^)+(0.0827P)^2^+0.9085P] where P=(Fo^2^+2Fc^2^)/3'
_refine_ls_weighting_scheme calc
_refine_ls_wR_factor_gt 0.1106
_refine_ls_wR_factor_ref 0.111
_reflns_number_gt 3373
_reflns_number_total 3444
_reflns_threshold_expression >2sigma(I)
_cod_data_source_file suppl_ncrs-2015-0151_suppl.cif
_cod_data_source_block ad54
_cod_database_code 8106856

loop_
_symmetry_equiv_pos_as_xyz
'x, y, z'
'-x+1/2, -y, z+1/2'
'x+1/2, -y+1/2, -z'
'-x, y+1/2, -z+1/2'

loop_
_atom_site_label
_atom_site_type_symbol
_atom_site_fract_x
_atom_site_fract_y
_atom_site_fract_z
_atom_site_U_iso_or_equiv
_atom_site_adp_type
_atom_site_occupancy
_atom_site_symmetry_multiplicity
_atom_site_calc_flag
_atom_site_refinement_flags
_atom_site_disorder_assembly
_atom_site_disorder_group
S1 S 0.08526(8) 0.33243(6) 0.03351(3) 0.03359(17) Uani 1 1 d . . .
Cl1 Cl -0.23982(12) -0.45144(6) 0.14068(3) 0.0461(2) Uani 1 1 d . . .
O1 O 0.3371(2) 0.24591(16) 0.10883(7) 0.0275(4) Uani 1 1 d . . .
N2 N 0.2306(3) 0.10536(19) 0.05303(8) 0.0258(4) Uani 1 1 d . . .
N1 N 0.3609(3) 0.04774(19) 0.08851(8) 0.0258(4) Uani 1 1 d . . .
C2 C 0.4201(3) 0.1342(2) 0.12104(9) 0.0238(4) Uani 1 1 d . . .
N3 N -0.0360(3) -0.0064(2) 0.01028(10) 0.0325(5) Uani 1 1 d D . .
C14 C -0.0788(4) -0.1109(2) 0.04094(9) 0.0283(5) Uani 1 1 d . . .
C1 C 0.2174(3) 0.2252(2) 0.06426(10) 0.0269(5) Uani 1 1 d . . .
C9 C 0.6193(3) -0.0073(2) 0.17748(10) 0.0262(5) Uani 1 1 d . . .
H9A H 0.508 -0.0521 0.1901 0.031 Uiso 1 1 calc R . .
H9B H 0.6646 -0.0449 0.1427 0.031 Uiso 1 1 calc R . .
C15 C -0.2665(4) -0.1524(2) 0.04184(10) 0.0308(5) Uani 1 1 d . . .
H15 H -0.3588 -0.1097 0.0216 0.037 Uiso 1 1 calc R . .
C10 C 0.7746(3) -0.0134(2) 0.22311(10) 0.0271(5) Uani 1 1 d . . .
H10 H 0.808 -0.0995 0.2301 0.033 Uiso 1 1 calc R . .
C3 C 0.5669(3) 0.1282(2) 0.16640(9) 0.0235(4) Uani 1 1 d . . .
C8 C 0.4931(3) 0.1863(2) 0.22212(10) 0.0276(5) Uani 1 1 d . . .
H8A H 0.4589 0.2715 0.2156 0.033 Uiso 1 1 calc R . .
H8B H 0.3809 0.1427 0.235 0.033 Uiso 1 1 calc R . .
C18 C 0.0083(4) -0.2835(2) 0.10018(11) 0.0340(6) Uani 1 1 d . . .
H18 H 0.1008 -0.3292 0.1189 0.041 Uiso 1 1 calc R . .
C4 C 0.7451(3) 0.1982(2) 0.14599(10) 0.0303(5) Uani 1 1 d . . .
H4A H 0.7917 0.1621 0.111 0.036 Uiso 1 1 calc R . .
H4B H 0.7132 0.2835 0.1386 0.036 Uiso 1 1 calc R . .
C13 C 0.1510(4) 0.0399(2) 0.00311(10) 0.0304(5) Uani 1 1 d . . .
H13A H 0.1514 0.0956 -0.029 0.036 Uiso 1 1 calc R . .
H13B H 0.2343 -0.0282 -0.0062 0.036 Uiso 1 1 calc R . .
C7 C 0.6497(4) 0.1787(2) 0.26774(10) 0.0292(5) Uani 1 1 d . . .
H7 H 0.6037 0.2154 0.3032 0.035 Uiso 1 1 calc R . .
C17 C -0.1787(4) -0.3207(2) 0.10165(11) 0.0352(6) Uani 1 1 d . . .
C16 C -0.3174(4) -0.2562(3) 0.07247(12) 0.0363(6) Uani 1 1 d . . .
H16 H -0.4431 -0.2822 0.0734 0.044 Uiso 1 1 calc R . .
C19 C 0.0581(4) -0.1785(2) 0.07089(10) 0.0315(5) Uani 1 1 d . . .
H19 H 0.1838 -0.1522 0.071 0.038 Uiso 1 1 calc R . .
C5 C 0.8989(4) 0.1911(3) 0.19178(11) 0.0355(6) Uani 1 1 d . . .
H5 H 1.0117 0.2359 0.1789 0.043 Uiso 1 1 calc R . .
C6 C 0.8249(4) 0.2494(3) 0.24680(12) 0.0359(6) Uani 1 1 d . . .
H6A H 0.7915 0.3347 0.24 0.043 Uiso 1 1 calc R . .
H6B H 0.9234 0.2473 0.2756 0.043 Uiso 1 1 calc R . .
C12 C 0.9516(3) 0.0563(3) 0.20250(11) 0.0353(6) Uani 1 1 d . . .
H12A H 1.0509 0.0515 0.231 0.042 Uiso 1 1 calc R . .
H12B H 0.9987 0.0194 0.1678 0.042 Uiso 1 1 calc R . .
C11 C 0.7023(3) 0.0444(2) 0.27809(10) 0.0290(5) Uani 1 1 d . . .
H11A H 0.8 0.0395 0.307 0.035 Uiso 1 1 calc R . .
H11B H 0.5919 -0.0003 0.2915 0.035 Uiso 1 1 calc R . .
H3 H -0.133(4) 0.032(3) -0.0042(15) 0.051(10) Uiso 1 1 d D . .

loop_
_atom_site_aniso_label
_atom_site_aniso_U_11
_atom_site_aniso_U_22
_atom_site_aniso_U_33
_atom_site_aniso_U_23
_atom_site_aniso_U_13
_atom_site_aniso_U_12
S1 0.0228(3) 0.0306(3) 0.0473(3) 0.0118(3) -0.0023(2) 0.0020(2)
Cl1 0.0636(5) 0.0355(3) 0.0392(3) 0.0039(2) 0.0101(3) -0.0125(3)
O1 0.0238(8) 0.0236(8) 0.0351(9) 0.0015(7) -0.0003(7) 0.0009(7)
N2 0.0245(9) 0.0250(9) 0.0279(9) 0.0042(7) -0.0031(8) -0.0030(8)
N1 0.0238(9) 0.0243(9) 0.0292(9) 0.0044(8) 0.0003(8) 0.0000(8)
C2 0.0187(10) 0.0228(11) 0.0299(10) 0.0033(8) 0.0042(9) -0.0006(9)
N3 0.0258(10) 0.0284(10) 0.0433(11) 0.0059(9) -0.0098(9) 0.0018(9)
C14 0.0289(11) 0.0280(11) 0.0281(10) -0.0050(9) -0.0004(10) 0.0004(10)
C1 0.0189(10) 0.0293(12) 0.0325(11) 0.0068(9) 0.0034(9) -0.0022(9)
C9 0.0248(11) 0.0212(11) 0.0326(11) -0.0027(9) -0.0020(9) 0.0008(9)
C15 0.0294(12) 0.0281(11) 0.0351(11) -0.0093(10) -0.0012(10) 0.0033(10)
C10 0.0251(12) 0.0236(11) 0.0327(11) -0.0005(9) -0.0021(10) 0.0010(9)
C3 0.0186(10) 0.0213(10) 0.0307(11) 0.0003(8) 0.0024(9) -0.0024(9)
C8 0.0238(10) 0.0243(11) 0.0348(11) -0.0016(9) 0.0016(9) 0.0023(9)
C18 0.0424(14) 0.0296(12) 0.0301(11) 0.0001(10) -0.0016(10) 0.0003(12)
C4 0.0232(11) 0.0327(12) 0.0351(11) 0.0067(9) 0.0010(10) -0.0077(10)
C13 0.0310(12) 0.0305(12) 0.0296(11) 0.0042(10) -0.0042(9) -0.0019(10)
C7 0.0305(12) 0.0277(12) 0.0295(11) -0.0050(10) -0.0008(9) -0.0018(10)
C17 0.0507(15) 0.0262(12) 0.0286(11) 0.0001(10) 0.0085(10) -0.0061(12)
C16 0.0324(13) 0.0364(13) 0.0401(13) -0.0112(12) 0.0082(11) -0.0072(11)
C19 0.0292(12) 0.0329(12) 0.0324(11) 0.0013(10) -0.0024(10) -0.0003(10)
C5 0.0235(12) 0.0419(15) 0.0410(13) 0.0087(11) -0.0022(11) -0.0137(11)
C6 0.0363(14) 0.0304(13) 0.0410(14) 0.0016(11) -0.0109(11) -0.0136(11)
C12 0.0189(11) 0.0502(15) 0.0368(12) -0.0008(11) 0.0008(10) 0.0010(11)
C11 0.0273(11) 0.0299(12) 0.0297(11) -0.0013(10) 0.0000(9) -0.0031(10)

loop_
_atom_type_symbol
_atom_type_description
_atom_type_scat_dispersion_real
_atom_type_scat_dispersion_imag
_atom_type_scat_source
C C 0.0181 0.0091 'International Tables Vol C Tables 4.2.6.8 and 6.1.1.4'
H H 0 0 'International Tables Vol C Tables 4.2.6.8 and 6.1.1.4'
N N 0.0311 0.018 'International Tables Vol C Tables 4.2.6.8 and 6.1.1.4'
O O 0.0492 0.0322 'International Tables Vol C Tables 4.2.6.8 and 6.1.1.4'
S S 0.3331 0.5567 'International Tables Vol C Tables 4.2.6.8 and 6.1.1.4'
Cl Cl 0.3639 0.7018 'International Tables Vol C Tables 4.2.6.8 and 6.1.1.4'

loop_
_geom_angle_atom_site_label_1
_geom_angle_atom_site_label_2
_geom_angle_atom_site_label_3
_geom_angle
_geom_angle_site_symmetry_1
_geom_angle_site_symmetry_3
C1 O1 C2 106.06(18) . .
C1 N2 N1 111.58(19) . .
C1 N2 C13 126.9(2) . .
N1 N2 C13 120.6(2) . .
C2 N1 N2 104.04(19) . .
N1 C2 O1 112.6(2) . .
N1 C2 C3 128.5(2) . .
O1 C2 C3 118.87(19) . .
C14 N3 C13 123.8(2) . .
N3 C14 C15 118.7(2) . .
N3 C14 C19 123.0(2) . .
C15 C14 C19 118.3(2) . .
N2 C1 O1 105.7(2) . .
N2 C1 S1 129.8(2) . .
O1 C1 S1 124.47(19) . .
C10 C9 C3 109.30(19) . .
C16 C15 C14 121.0(2) . .
C11 C10 C9 109.78(19) . .
C11 C10 C12 109.6(2) . .
C9 C10 C12 109.60(19) . .
C2 C3 C9 109.25(18) . .
C2 C3 C4 108.62(18) . .
C9 C3 C4 109.23(19) . .
C2 C3 C8 111.00(19) . .
C9 C3 C8 109.11(19) . .
C4 C3 C8 109.61(19) . .
C7 C8 C3 109.23(19) . .
C17 C18 C19 119.9(3) . .
C5 C4 C3 109.31(19) . .
N3 C13 N2 115.2(2) . .
C11 C7 C6 109.6(2) . .
C11 C7 C8 109.6(2) . .
C6 C7 C8 108.9(2) . .
C18 C17 C16 120.8(2) . .
C18 C17 Cl1 119.2(2) . .
C16 C17 Cl1 120.0(2) . .
C17 C16 C15 119.3(2) . .
C18 C19 C14 120.7(2) . .
C4 C5 C6 109.5(2) . .
C4 C5 C12 109.6(2) . .
C6 C5 C12 109.8(2) . .
C5 C6 C7 109.7(2) . .
C5 C12 C10 109.1(2) . .
C10 C11 C7 109.8(2) . .

loop_
_geom_bond_atom_site_label_1
_geom_bond_atom_site_label_2
_geom_bond_distance
_geom_bond_site_symmetry_2
S1 C1 1.659(2) .
Cl1 C17 1.747(3) .
O1 C1 1.365(3) .
O1 C2 1.379(3) .
N2 C1 1.334(3) .
N2 N1 1.390(3) .
N2 C13 1.484(3) .
N1 C2 1.283(3) .
C2 C3 1.488(3) .
N3 C14 1.381(3) .
N3 C13 1.420(3) .
C14 C15 1.397(4) .
C14 C19 1.402(4) .
C9 C10 1.535(3) .
C9 C3 1.542(3) .
C15 C16 1.388(4) .
C10 C11 1.527(3) .
C10 C12 1.537(3) .
C3 C4 1.545(3) .
C3 C8 1.546(3) .
C8 C7 1.542(3) .
C18 C17 1.378(4) .
C18 C19 1.381(4) .
C4 C5 1.530(3) .
C7 C11 1.527(4) .
C7 C6 1.535(3) .
C17 C16 1.385(4) .
C5 C6 1.534(4) .
C5 C12 1.534(4) .

loop_
_geom_torsion_atom_site_label_1
_geom_torsion_atom_site_label_2
_geom_torsion_atom_site_label_3
_geom_torsion_atom_site_label_4
_geom_torsion
_geom_torsion_site_symmetry_1
_geom_torsion_site_symmetry_2
_geom_torsion_site_symmetry_3
_geom_torsion_site_symmetry_4
C1 N2 N1 C2 1.3(2) . . . .
C13 N2 N1 C2 170.65(19) . . . .
N2 N1 C2 O1 -0.4(2) . . . .
N2 N1 C2 C3 -177.6(2) . . . .
C1 O1 C2 N1 -0.6(2) . . . .
C1 O1 C2 C3 176.93(19) . . . .
C13 N3 C14 C15 -175.7(2) . . . .
C13 N3 C14 C19 3.7(4) . . . .
N1 N2 C1 O1 -1.6(2) . . . .
C13 N2 C1 O1 -170.2(2) . . . .
N1 N2 C1 S1 179.21(17) . . . .
C13 N2 C1 S1 10.6(4) . . . .
C2 O1 C1 N2 1.3(2) . . . .
C2 O1 C1 S1 -179.45(17) . . . .
N3 C14 C15 C16 -179.3(2) . . . .
C19 C14 C15 C16 1.3(3) . . . .
C3 C9 C10 C11 60.2(3) . . . .
C3 C9 C10 C12 -60.2(3) . . . .
N1 C2 C3 C9 -10.1(3) . . . .
O1 C2 C3 C9 172.79(19) . . . .
N1 C2 C3 C4 109.0(3) . . . .
O1 C2 C3 C4 -68.1(2) . . . .
N1 C2 C3 C8 -130.5(2) . . . .
O1 C2 C3 C8 52.4(3) . . . .
C10 C9 C3 C2 178.46(18) . . . .
C10 C9 C3 C4 59.8(2) . . . .
C10 C9 C3 C8 -60.0(2) . . . .
C2 C3 C8 C7 -179.72(18) . . . .
C9 C3 C8 C7 59.8(2) . . . .
C4 C3 C8 C7 -59.7(2) . . . .
C2 C3 C4 C5 -179.0(2) . . . .
C9 C3 C4 C5 -60.0(3) . . . .
C8 C3 C4 C5 59.5(3) . . . .
C14 N3 C13 N2 -76.6(3) . . . .
C1 N2 C13 N3 -90.2(3) . . . .
N1 N2 C13 N3 102.2(2) . . . .
C3 C8 C7 C11 -59.8(3) . . . .
C3 C8 C7 C6 60.2(3) . . . .
C19 C18 C17 C16 2.2(4) . . . .
C19 C18 C17 Cl1 -178.14(19) . . . .
C18 C17 C16 C15 -0.5(4) . . . .
Cl1 C17 C16 C15 179.79(18) . . . .
C14 C15 C16 C17 -1.2(4) . . . .
C17 C18 C19 C14 -2.1(4) . . . .
N3 C14 C19 C18 -179.0(2) . . . .
C15 C14 C19 C18 0.4(4) . . . .
C3 C4 C5 C6 -60.0(3) . . . .
C3 C4 C5 C12 60.6(3) . . . .
C4 C5 C6 C7 61.1(3) . . . .
C12 C5 C6 C7 -59.3(3) . . . .
C11 C7 C6 C5 59.0(3) . . . .
C8 C7 C6 C5 -60.9(3) . . . .
C4 C5 C12 C10 -60.7(3) . . . .
C6 C5 C12 C10 59.7(3) . . . .
C11 C10 C12 C5 -60.1(3) . . . .
C9 C10 C12 C5 60.5(3) . . . .
C9 C10 C11 C7 -60.1(3) . . . .
C12 C10 C11 C7 60.3(3) . . . .
C6 C7 C11 C10 -59.6(3) . . . .
C8 C7 C11 C10 59.9(3) . . . .
